data_2201964
loop_
_publ_author_name
'Shi, Bojie'
'Chen, Ruyu'
'Huang, You'

_publ_section_title
;
 Diethyl [(6-chlorobenzothiazol-2-yl)amino]thiophosphate
;
_journal_issue 6
_journal_name_full 'Acta Crystallographica Section E'
_journal_page_first o870
_journal_page_last o872
_journal_paper_doi 10.1107/S1600536803008237
_journal_volume 59
_journal_year 2003
_chemical_formula_iupac 'C11 H14 Cl1 N2 O2 P1 S2'
_chemical_formula_moiety 'C11 H14 Cl1 N2 O2 P1 S2'
_chemical_formula_sum 'C11 H14 Cl N2 O2 P S2'
_chemical_formula_weight 336.78
_chemical_melting_point 134
_chemical_name_systematic ?
_space_group_IT_number 2
_symmetry_cell_setting triclinic
_symmetry_space_group_name_Hall '-P 1'
_symmetry_space_group_name_H-M 'P -1'
_atom_sites_solution_hydrogens geom
_atom_sites_solution_primary direct
_atom_sites_solution_secondary difmap
_audit_creation_method SHELXL-97
_cell_angle_alpha 78.311(6)
_cell_angle_beta 70.600(6)
_cell_angle_gamma 77.163(6)
_cell_formula_units_Z 2
_cell_length_a 7.605(3)
_cell_length_b 10.288(4)
_cell_length_c 10.568(4)
_cell_measurement_reflns_used 749
_cell_measurement_temperature 293(2)
_cell_measurement_theta_max 26.34
_cell_measurement_theta_min 2.88
_cell_volume 752.9(5)
_computing_cell_refinement SMART
_computing_data_collection 'SMART (Bruker, 1997)'
_computing_data_reduction 'SAINT (Bruker, 1997)'
_computing_molecular_graphics 'SHELXTL (Bruker, 1998)'
_computing_publication_material SHELXTL
_computing_structure_refinement 'SHELXL97 (Sheldrick, 1997)'
_computing_structure_solution 'SHELXS97 (Sheldrick, 1990)'
_diffrn_ambient_temperature 293(2)
_diffrn_measured_fraction_theta_full 0.982
_diffrn_measured_fraction_theta_max 0.982
_diffrn_measurement_device_type 'Bruker SMART CCD area-detector'
_diffrn_measurement_method '\f and \w'
_diffrn_radiation_monochromator graphite
_diffrn_radiation_source 'fine-focus sealed tube'
_diffrn_radiation_type MoK\a
_diffrn_radiation_wavelength 0.71073
_diffrn_reflns_av_R_equivalents 0.0197
_diffrn_reflns_av_sigmaI/netI 0.0385
_diffrn_reflns_limit_h_max 9
_diffrn_reflns_limit_h_min -7
_diffrn_reflns_limit_k_max 12
_diffrn_reflns_limit_k_min -12
_diffrn_reflns_limit_l_max 13
_diffrn_reflns_limit_l_min -8
_diffrn_reflns_number 4506
_diffrn_reflns_theta_full 26.42
_diffrn_reflns_theta_max 26.42
_diffrn_reflns_theta_min 2.05
_diffrn_standards_decay_% 0.1
_diffrn_standards_interval_count 0
_diffrn_standards_interval_time 0
_diffrn_standards_number 0
_exptl_absorpt_coefficient_mu 0.635
_exptl_absorpt_correction_T_max 0.892
_exptl_absorpt_correction_T_min 0.780
_exptl_absorpt_correction_type multi-scan
_exptl_absorpt_process_details SADABS
_exptl_crystal_colour white
_exptl_crystal_density_diffrn 1.486
_exptl_crystal_density_method 'not measured'
_exptl_crystal_description prism
_exptl_crystal_F_000 348
_exptl_crystal_size_max 0.32
_exptl_crystal_size_mid 0.20
_exptl_crystal_size_min 0.18
_refine_diff_density_max 0.631
_refine_diff_density_min -0.401
_refine_ls_extinction_method none
_refine_ls_goodness_of_fit_ref 1.018
_refine_ls_hydrogen_treatment constr
_refine_ls_matrix_type full
_refine_ls_number_parameters 176
_refine_ls_number_reflns 3050
_refine_ls_number_restraints 48
_refine_ls_restrained_S_all 1.010
_refine_ls_R_factor_all 0.0638
_refine_ls_R_factor_gt 0.0431
_refine_ls_shift/su_max <0.001
_refine_ls_shift/su_mean 0.000
_refine_ls_structure_factor_coef Fsqd
_refine_ls_weighting_details 'calc w = 1/[\s^2^(Fo^2^)+(0.0465P)^2^+0.5081P] where P = (Fo^2^+2Fc^2^)/3'
_refine_ls_weighting_scheme calc
_refine_ls_wR_factor_gt 0.1007
_refine_ls_wR_factor_ref 0.1124
_reflns_number_gt 2289
_reflns_number_total 3051
_reflns_threshold_expression I>2\s(I)
_cod_data_source_file dn6062.cif
_cod_data_source_block II
_cod_depositor_comments
;
The following automatic conversions were performed:

'_exptl_absorpt_correction_type' value 'MULTI-SCAN' changed to
'multi-scan' according to
/home/saulius/struct/CIF-dictionaries/cif_core.dic dictionary named
'cif_core.dic' version 2.4.1 from 2010-06-29.

Automatic conversion script
Id: cif_fix_values 1715 2011-07-08 13:25:40Z adriana 
;
_cod_original_formula_sum 'C11 H14 Cl  N2 O2 P  S2'
_cod_database_code 2201964
_cod_database_fobs_code 2201964

loop_
_symmetry_equiv_pos_as_xyz
'x, y, z'
'-x, -y, -z'

loop_
_atom_site_label
_atom_site_fract_x
_atom_site_fract_y
_atom_site_fract_z
_atom_site_U_iso_or_equiv
_atom_site_adp_type
_atom_site_calc_flag
_atom_site_refinement_flags
_atom_site_occupancy
_atom_site_disorder_assembly
_atom_site_disorder_group
_atom_site_type_symbol
Cl1 1.08352(11) 0.39873(10) 0.67323(10) 0.0723(3) Uani d . 1 . . Cl
S1 0.16674(12) 0.04667(8) 1.24178(10) 0.0654(3) Uani d . 1 . . S
S2 0.43263(10) 0.21408(7) 1.00051(8) 0.0471(2) Uani d . 1 . . S
O2 -0.1518(3) 0.1477(2) 1.1279(3) 0.0701(7) Uani d U 1 . . O
N1 0.2657(3) 0.4508(2) 0.9345(2) 0.0374(5) Uani d . 1 . . N
H1 0.1798 0.5198 0.9280 0.045 Uiso calc R 1 . . H
N2 0.0508(3) 0.3201(2) 1.0821(2) 0.0416(5) Uani d . 1 . . N
C1 0.8396(4) 0.4198(3) 0.7500(3) 0.0463(7) Uani d . 1 . . C
C2 0.7300(4) 0.5429(3) 0.7241(3) 0.0481(7) Uani d . 1 . . C
H2A 0.7868 0.6134 0.6672 0.058 Uiso calc R 1 . . H
C3 0.5358(4) 0.5610(3) 0.7829(3) 0.0444(6) Uani d . 1 . . C
H3 0.4608 0.6436 0.7670 0.053 Uiso calc R 1 . . H
C4 0.4558(4) 0.4534(2) 0.8658(2) 0.0352(5) Uani d . 1 . . C
C5 0.5680(4) 0.3310(2) 0.8909(3) 0.0389(6) Uani d . 1 . . C
C6 0.7628(4) 0.3127(3) 0.8334(3) 0.0465(7) Uani d . 1 . . C
H6 0.8384 0.2309 0.8507 0.056 Uiso calc R 1 . . H
C7 0.2237(4) 0.3340(2) 1.0121(2) 0.0357(6) Uani d . 1 . . C
C10 -0.2034(6) 0.0163(4) 1.1551(5) 0.0852(12) Uani d U 1 . . C
H10A -0.0913 -0.0512 1.1534 0.102 Uiso calc R 1 . . H
H10B -0.2504 0.0058 1.0836 0.102 Uiso calc R 1 . . H
C11 -0.3449(7) -0.0078(6) 1.2834(6) 0.125(2) Uani d U 1 . . C
H11A -0.2916 -0.0143 1.3555 0.188 Uiso calc R 1 . . H
H11B -0.3879 -0.0904 1.2892 0.188 Uiso calc R 1 . . H
H11C -0.4496 0.0653 1.2912 0.188 Uiso calc R 1 . . H
P1 -0.01728(10) 0.19160(7) 1.19238(8) 0.0450(2) Uani d . 1 . . P
O1 -0.1606(4) 0.2647(2) 1.3113(2) 0.0857(9) Uani d U 1 . . O
C9 -0.3680(6) 0.2947(5) 1.5277(4) 0.0920(14) Uani d U 1 . . C
H9A -0.3791 0.3907 1.5039 0.138 Uiso calc R 1 . . H
H9B -0.3836 0.2712 1.6230 0.138 Uiso calc R 1 . . H
H9C -0.4639 0.2643 1.5062 0.138 Uiso calc R 1 . . H
C8 -0.1815(6) 0.2306(5) 1.4515(3) 0.0821(12) Uani d U 1 . . C
H8A -0.0839 0.2611 1.4727 0.099 Uiso calc R 1 . . H
H8B -0.1686 0.1337 1.4763 0.099 Uiso calc R 1 . . H

loop_
_atom_site_aniso_label
_atom_site_aniso_U_11
_atom_site_aniso_U_22
_atom_site_aniso_U_33
_atom_site_aniso_U_12
_atom_site_aniso_U_13
_atom_site_aniso_U_23
Cl1 0.0415(4) 0.0783(6) 0.0827(6) -0.0111(4) -0.0026(4) -0.0061(5)
S1 0.0516(5) 0.0485(4) 0.0812(6) -0.0024(4) -0.0247(4) 0.0252(4)
S2 0.0406(4) 0.0309(3) 0.0576(5) 0.0010(3) -0.0095(3) 0.0045(3)
O2 0.0652(15) 0.0465(12) 0.1041(19) -0.0171(11) -0.0436(14) 0.0168(12)
N1 0.0387(12) 0.0298(10) 0.0373(11) 0.0002(9) -0.0106(9) 0.0019(9)
N2 0.0385(12) 0.0344(11) 0.0440(13) -0.0013(9) -0.0121(10) 0.0064(9)
C1 0.0382(14) 0.0532(17) 0.0449(16) -0.0088(13) -0.0070(12) -0.0091(13)
C2 0.0497(16) 0.0471(16) 0.0442(16) -0.0123(13) -0.0115(13) 0.0014(12)
C3 0.0475(16) 0.0370(14) 0.0435(15) -0.0045(12) -0.0131(12) 0.0023(11)
C4 0.0404(14) 0.0341(13) 0.0293(12) -0.0032(11) -0.0106(10) -0.0035(10)
C5 0.0441(14) 0.0347(13) 0.0343(13) -0.0027(11) -0.0108(11) -0.0029(10)
C6 0.0407(15) 0.0418(15) 0.0499(16) 0.0020(12) -0.0096(12) -0.0067(12)
C7 0.0409(14) 0.0301(12) 0.0339(13) 0.0006(10) -0.0137(11) -0.0025(10)
C10 0.080(3) 0.058(2) 0.123(4) -0.016(2) -0.047(3) 0.009(2)
C11 0.105(4) 0.135(5) 0.137(5) -0.071(4) -0.042(3) 0.040(4)
P1 0.0413(4) 0.0354(4) 0.0461(4) -0.0013(3) -0.0096(3) 0.0100(3)
O1 0.099(2) 0.0727(16) 0.0406(12) 0.0255(14) 0.0004(12) 0.0109(11)
C9 0.099(3) 0.123(4) 0.046(2) -0.032(3) -0.001(2) -0.017(2)
C8 0.093(3) 0.100(3) 0.046(2) -0.017(2) -0.0155(19) -0.0021(19)

loop_
_atom_type_symbol
_atom_type_description
_atom_type_scat_dispersion_real
_atom_type_scat_dispersion_imag
_atom_type_scat_source
C C 0.0033 0.0016 'International Tables Vol C Tables 4.2.6.8 and 6.1.1.4'
H H 0.0000 0.0000 'International Tables Vol C Tables 4.2.6.8 and 6.1.1.4'
N N 0.0061 0.0033 'International Tables Vol C Tables 4.2.6.8 and 6.1.1.4'
O O 0.0106 0.0060 'International Tables Vol C Tables 4.2.6.8 and 6.1.1.4'
P P 0.1023 0.0942 'International Tables Vol C Tables 4.2.6.8 and 6.1.1.4'
S S 0.1246 0.1234 'International Tables Vol C Tables 4.2.6.8 and 6.1.1.4'
Cl Cl 0.1484 0.1585 'International Tables Vol C Tables 4.2.6.8 and 6.1.1.4'

loop_
_geom_angle_atom_site_label_1
_geom_angle_atom_site_label_2
_geom_angle_atom_site_label_3
_geom_angle
_geom_angle_publ_flag
C5 S2 C7 90.80(12) y
C10 O2 P1 125.2(2) ?
C7 N1 C4 116.2(2) y
C7 N1 H1 121.9 ?
C4 N1 H1 121.9 ?
C7 N2 P1 126.75(18) y
C6 C1 C2 122.3(3) ?
C6 C1 Cl1 118.5(2) ?
C2 C1 Cl1 119.2(2) ?
C1 C2 C3 120.0(3) ?
C1 C2 H2A 120.0 ?
C3 C2 H2A 120.0 ?
C4 C3 C2 118.4(3) ?
C4 C3 H3 120.8 ?
C2 C3 H3 120.8 ?
C3 C4 C5 120.7(2) ?
C3 C4 N1 127.5(2) ?
C5 C4 N1 111.8(2) y
C4 C5 C6 121.1(2) ?
C4 C5 S2 111.4(2) y
C6 C5 S2 127.5(2) y
C1 C6 C5 117.5(3) ?
C1 C6 H6 121.3 ?
C5 C6 H6 121.3 ?
N2 C7 N1 121.7(2) y
N2 C7 S2 128.52(19) y
N1 C7 S2 109.82(18) y
O2 C10 C11 113.5(4) ?
O2 C10 H10A 108.9 ?
C11 C10 H10A 108.9 ?
O2 C10 H10B 108.9 ?
C11 C10 H10B 108.9 ?
H10A C10 H10B 107.7 ?
C10 C11 H11A 109.5 ?
C10 C11 H11B 109.5 ?
H11A C11 H11B 109.5 ?
C10 C11 H11C 109.5 ?
H11A C11 H11C 109.5 ?
H11B C11 H11C 109.5 ?
O1 P1 O2 102.66(16) y
O1 P1 N2 100.67(13) y
O2 P1 N2 100.77(12) y
O1 P1 S1 115.64(10) y
O2 P1 S1 114.28(10) y
N2 P1 S1 120.19(9) y
C8 O1 P1 128.1(2) ?
C8 C9 H9A 109.5 ?
C8 C9 H9B 109.5 ?
H9A C9 H9B 109.5 ?
C8 C9 H9C 109.5 ?
H9A C9 H9C 109.5 ?
H9B C9 H9C 109.5 ?
O1 C8 C9 109.0(3) ?
O1 C8 H8A 109.9 ?
C9 C8 H8A 109.9 ?
O1 C8 H8B 109.9 ?
C9 C8 H8B 109.9 ?
H8A C8 H8B 108.3 ?

loop_
_geom_bond_atom_site_label_1
_geom_bond_atom_site_label_2
_geom_bond_site_symmetry_2
_geom_bond_distance
_geom_bond_publ_flag
Cl1 C1 . 1.744(3) y
S1 P1 . 1.9228(11) y
S2 C5 . 1.744(3) y
S2 C7 . 1.767(3) y
O2 C10 . 1.439(4) ?
O2 P1 . 1.583(2) y
N1 C7 . 1.348(3) y
N1 C4 . 1.389(3) y
N1 H1 . 0.8600 y
N2 C7 . 1.300(3) y
N2 P1 . 1.629(2) y
C1 C6 . 1.372(4) ?
C1 C2 . 1.383(4) ?
C2 C3 . 1.385(4) ?
C2 H2A . 0.9300 ?
C3 C4 . 1.384(3) ?
C3 H3 . 0.9300 ?
C4 C5 . 1.386(3) y
C5 C6 . 1.387(4) ?
C6 H6 . 0.9300 ?
C10 C11 . 1.439(6) ?
C10 H10A . 0.9700 ?
C10 H10B . 0.9700 ?
C11 H11A . 0.9600 ?
C11 H11B . 0.9600 ?
C11 H11C . 0.9600 ?
P1 O1 . 1.563(2) y
O1 C8 . 1.414(4) ?
C9 C8 . 1.461(6) ?
C9 H9A . 0.9600 ?
C9 H9B . 0.9600 ?
C9 H9C . 0.9600 ?
C8 H8A . 0.9700 ?
C8 H8B . 0.9700 ?

loop_
_geom_hbond_atom_site_label_D
_geom_hbond_atom_site_label_H
_geom_hbond_atom_site_label_A
_geom_hbond_site_symmetry_A
_geom_hbond_distance_DH
_geom_hbond_distance_HA
_geom_hbond_distance_DA
_geom_hbond_angle_DHA
N1 H1 N2 2_567 0.86 2.14 2.996(3) 175

loop_
_cod_related_entry_id
_cod_related_entry_database
_cod_related_entry_code
1 ChemSpider 21131733
